data_2229850
loop_
_publ_author_name
'Xu, Jia-Ying'
'Cheng, Wei-Hua'

_publ_section_title
;
 <i>N</i>-Ethyl-3,5-dinitrobenzamide
;
_journal_coeditor_code SU2259
_journal_issue 4
_journal_name_full 'Acta Crystallographica Section E'
_journal_page_first o822
_journal_paper_doi 10.1107/S160053681100804X
_journal_volume 67
_journal_year 2011
_chemical_formula_iupac 'C9 H9 N3 O5'
_chemical_formula_moiety 'C9 H9 N3 O5'
_chemical_formula_sum 'C9 H9 N3 O5'
_chemical_formula_weight 239.19
_chemical_name_systematic <i>N</i>-Ethyl-3,5-dinitrobenzamide
_space_group_IT_number 2
_symmetry_cell_setting triclinic
_symmetry_space_group_name_Hall '-P 1'
_symmetry_space_group_name_H-M 'P -1'
_atom_sites_solution_hydrogens geom
_atom_sites_solution_primary direct
_atom_sites_solution_secondary difmap
_audit_creation_method SHELXL-97
_cell_angle_alpha 101.49(3)
_cell_angle_beta 97.84(3)
_cell_angle_gamma 95.25(3)
_cell_formula_units_Z 2
_cell_length_a 4.8540(10)
_cell_length_b 10.488(2)
_cell_length_c 10.851(2)
_cell_measurement_reflns_used 25
_cell_measurement_temperature 293(2)
_cell_measurement_theta_max 13
_cell_measurement_theta_min 10
_cell_volume 532.3(2)
_computing_cell_refinement 'CAD-4 Software (Enraf--Nonius, 1985)'
_computing_data_collection 'CAD-4 Software (Enraf--Nonius, 1985)'
_computing_data_reduction 'XCAD-4 (Harms & Wocadlo,1995)'
_computing_molecular_graphics 'SHELXTL (Sheldrick, 2008)'
_computing_publication_material 'SHELXTL (Sheldrick, 2008)'
_computing_structure_refinement 'SHELXL97 (Sheldrick, 2008)'
_computing_structure_solution 'SHELXS97 (Sheldrick, 2008)'
_diffrn_ambient_temperature 293(2)
_diffrn_measured_fraction_theta_full 1.000
_diffrn_measured_fraction_theta_max 1.000
_diffrn_measurement_device_type 'Enraf--Nonius CAD-4'
_diffrn_measurement_method \w/2\q
_diffrn_radiation_monochromator graphite
_diffrn_radiation_source 'fine-focus sealed tube'
_diffrn_radiation_type MoK\a
_diffrn_radiation_wavelength 0.71073
_diffrn_reflns_av_R_equivalents 0.0211
_diffrn_reflns_av_sigmaI/netI 0.0386
_diffrn_reflns_limit_h_max 5
_diffrn_reflns_limit_h_min 0
_diffrn_reflns_limit_k_max 12
_diffrn_reflns_limit_k_min -12
_diffrn_reflns_limit_l_max 12
_diffrn_reflns_limit_l_min -13
_diffrn_reflns_number 2203
_diffrn_reflns_theta_full 25.37
_diffrn_reflns_theta_max 25.37
_diffrn_reflns_theta_min 1.94
_diffrn_standards_decay_% 1
_diffrn_standards_interval_count 200
_diffrn_standards_interval_time 120
_diffrn_standards_number 3
_exptl_absorpt_coefficient_mu 0.124
_exptl_absorpt_correction_T_max 0.9877
_exptl_absorpt_correction_T_min 0.9756
_exptl_absorpt_correction_type psi-scan
_exptl_absorpt_process_details '(North <i>et al.</i>, 1968)'
_exptl_crystal_colour colourless
_exptl_crystal_density_diffrn 1.492
_exptl_crystal_density_method 'not measured'
_exptl_crystal_description block
_exptl_crystal_F_000 248
_exptl_crystal_size_max 0.20
_exptl_crystal_size_mid 0.10
_exptl_crystal_size_min 0.10
_refine_diff_density_max 0.151
_refine_diff_density_min -0.225
_refine_ls_extinction_method none
_refine_ls_goodness_of_fit_ref 1.008
_refine_ls_hydrogen_treatment constr
_refine_ls_matrix_type full
_refine_ls_number_parameters 154
_refine_ls_number_reflns 1955
_refine_ls_number_restraints 0
_refine_ls_restrained_S_all 1.008
_refine_ls_R_factor_all 0.0798
_refine_ls_R_factor_gt 0.0510
_refine_ls_shift/su_max 0.000
_refine_ls_shift/su_mean 0.000
_refine_ls_structure_factor_coef Fsqd
_refine_ls_weighting_details 'calc w=1/[\s^2^(Fo^2^)+(0.0900P)^2^+0.0000P] where P=(Fo^2^+2Fc^2^)/3'
_refine_ls_weighting_scheme calc
_refine_ls_wR_factor_gt 0.1398
_refine_ls_wR_factor_ref 0.1613
_reflns_number_gt 1321
_reflns_number_total 1955
_reflns_threshold_expression I>2\s(I)
_cod_data_source_file su2259.cif
_cod_data_source_block I
_cod_original_cell_volume 532.26(19)
_cod_database_code 2229850
_cod_database_fobs_code 2229850

loop_
_symmetry_equiv_pos_as_xyz
'x, y, z'
'-x, -y, -z'

loop_
_atom_site_type_symbol
_atom_site_label
_atom_site_fract_x
_atom_site_fract_y
_atom_site_fract_z
_atom_site_U_iso_or_equiv
_atom_site_adp_type
_atom_site_calc_flag
_atom_site_refinement_flags
_atom_site_occupancy
_atom_site_disorder_assembly
_atom_site_disorder_group
C C1 0.1490(5) 0.7075(2) 0.2465(2) 0.0428(6) Uani d . 1 . .
H H1A -0.0017 0.6473 0.2494 0.051 Uiso calc R 1 . .
N N1 0.0031(5) 0.6713(2) 0.0152(2) 0.0617(6) Uani d . 1 . .
O O1 0.0675(6) 0.6862(3) -0.0856(2) 0.0985(9) Uani d . 1 . .
N N2 0.8248(5) 0.9842(2) 0.2289(3) 0.0576(6) Uani d . 1 . .
C C2 0.1956(5) 0.7377(2) 0.1327(2) 0.0454(6) Uani d . 1 . .
O O2 -0.2072(5) 0.6034(2) 0.02613(19) 0.0795(7) Uani d . 1 . .
N N3 0.4868(4) 0.7427(2) 0.57021(18) 0.0453(5) Uani d . 1 . .
H H3A 0.6513 0.7677 0.5563 0.054 Uiso calc R 1 . .
C C3 0.4127(5) 0.8280(2) 0.1236(2) 0.0492(6) Uani d . 1 . .
H H3B 0.4392 0.8480 0.0459 0.059 Uiso calc R 1 . .
O O3 0.8469(5) 1.0119(2) 0.1269(2) 0.0911(8) Uani d . 1 . .
C C4 0.5890(5) 0.8874(2) 0.2352(2) 0.0449(6) Uani d . 1 . .
O O4 0.9911(4) 1.0292(2) 0.3254(2) 0.0743(6) Uani d . 1 . .
O O5 0.0241(3) 0.70717(19) 0.49151(17) 0.0574(5) Uani d . 1 . .
C C5 0.5555(5) 0.8591(2) 0.3510(2) 0.0414(6) Uani d . 1 . .
H H5A 0.6803 0.8997 0.4241 0.050 Uiso calc R 1 . .
C C6 0.3318(4) 0.7688(2) 0.3573(2) 0.0388(5) Uani d . 1 . .
C C7 0.2693(4) 0.7366(2) 0.4798(2) 0.0408(6) Uani d . 1 . .
C C8 0.4582(5) 0.7087(2) 0.6918(2) 0.0497(6) Uani d . 1 . .
H H8A 0.2783 0.7293 0.7144 0.060 Uiso calc R 1 . .
H H8B 0.6035 0.7612 0.7572 0.060 Uiso calc R 1 . .
C C9 0.4794(7) 0.5668(3) 0.6881(3) 0.0712(9) Uani d . 1 . .
H H9A 0.4582 0.5484 0.7697 0.107 Uiso calc R 1 . .
H H9B 0.6592 0.5465 0.6680 0.107 Uiso calc R 1 . .
H H9C 0.3345 0.5145 0.6242 0.107 Uiso calc R 1 . .

loop_
_atom_site_aniso_label
_atom_site_aniso_U_11
_atom_site_aniso_U_22
_atom_site_aniso_U_33
_atom_site_aniso_U_12
_atom_site_aniso_U_13
_atom_site_aniso_U_23
C1 0.0323(12) 0.0467(13) 0.0504(14) 0.0078(10) 0.0086(10) 0.0101(11)
N1 0.0608(16) 0.0709(16) 0.0496(14) 0.0068(13) 0.0017(11) 0.0094(11)
O1 0.113(2) 0.131(2) 0.0458(13) -0.0138(16) 0.0034(12) 0.0245(13)
N2 0.0512(14) 0.0510(13) 0.0797(17) 0.0095(11) 0.0225(13) 0.0255(12)
C2 0.0424(14) 0.0518(15) 0.0425(13) 0.0125(11) 0.0041(10) 0.0101(11)
O2 0.0575(13) 0.1052(18) 0.0627(13) -0.0106(12) -0.0020(10) 0.0039(12)
N3 0.0292(10) 0.0650(13) 0.0446(11) 0.0026(9) 0.0098(8) 0.0172(9)
C3 0.0528(15) 0.0544(15) 0.0489(14) 0.0174(12) 0.0161(12) 0.0207(12)
O3 0.0941(18) 0.1021(18) 0.0914(17) -0.0079(14) 0.0313(14) 0.0522(14)
C4 0.0396(13) 0.0423(13) 0.0586(15) 0.0087(10) 0.0153(11) 0.0176(11)
O4 0.0597(13) 0.0651(13) 0.0940(16) -0.0137(10) 0.0088(12) 0.0193(11)
O5 0.0287(9) 0.0861(14) 0.0596(11) 0.0045(8) 0.0149(8) 0.0164(9)
C5 0.0330(12) 0.0439(13) 0.0489(13) 0.0095(10) 0.0090(10) 0.0098(11)
C6 0.0287(11) 0.0446(13) 0.0458(13) 0.0100(10) 0.0090(9) 0.0114(10)
C7 0.0270(12) 0.0501(14) 0.0468(13) 0.0074(10) 0.0115(10) 0.0089(10)
C8 0.0454(14) 0.0633(17) 0.0415(14) 0.0050(12) 0.0099(11) 0.0125(12)
C9 0.089(2) 0.0671(19) 0.0588(18) 0.0082(17) 0.0087(16) 0.0185(15)

loop_
_atom_type_symbol
_atom_type_description
_atom_type_scat_dispersion_real
_atom_type_scat_dispersion_imag
_atom_type_scat_source
C C 0.0033 0.0016 'International Tables Vol C Tables 4.2.6.8 and 6.1.1.4'
H H 0.0000 0.0000 'International Tables Vol C Tables 4.2.6.8 and 6.1.1.4'
N N 0.0061 0.0033 'International Tables Vol C Tables 4.2.6.8 and 6.1.1.4'
O O 0.0106 0.0060 'International Tables Vol C Tables 4.2.6.8 and 6.1.1.4'

loop_
_geom_angle_atom_site_label_1
_geom_angle_atom_site_label_2
_geom_angle_atom_site_label_3
_geom_angle_site_symmetry_1
_geom_angle_site_symmetry_3
_geom_angle
_geom_angle_publ_flag
C2 C1 C6 . . 118.8(2) ?
C2 C1 H1A . . 120.6 ?
C6 C1 H1A . . 120.6 ?
O1 N1 O2 . . 124.6(2) ?
O1 N1 C2 . . 117.6(2) ?
O2 N1 C2 . . 117.8(2) ?
O4 N2 O3 . . 123.4(2) ?
O4 N2 C4 . . 118.2(2) ?
O3 N2 C4 . . 118.4(3) ?
C1 C2 C3 . . 122.9(2) ?
C1 C2 N1 . . 118.7(2) ?
C3 C2 N1 . . 118.5(2) ?
C7 N3 C8 . . 122.68(19) ?
C7 N3 H3A . . 118.7 ?
C8 N3 H3A . . 118.7 ?
C2 C3 C4 . . 116.8(2) ?
C2 C3 H3B . . 121.6 ?
C4 C3 H3B . . 121.6 ?
C5 C4 C3 . . 122.7(2) ?
C5 C4 N2 . . 118.9(2) ?
C3 C4 N2 . . 118.3(2) ?
C4 C5 C6 . . 119.0(2) ?
C4 C5 H5A . . 120.5 ?
C6 C5 H5A . . 120.5 ?
C5 C6 C1 . . 119.7(2) ?
C5 C6 C7 . . 123.0(2) ?
C1 C6 C7 . . 117.3(2) ?
O5 C7 N3 . . 124.0(2) ?
O5 C7 C6 . . 119.2(2) ?
N3 C7 C6 . . 116.78(19) ?
N3 C8 C9 . . 112.1(2) ?
N3 C8 H8A . . 109.2 ?
C9 C8 H8A . . 109.2 ?
N3 C8 H8B . . 109.2 ?
C9 C8 H8B . . 109.2 ?
H8A C8 H8B . . 107.9 ?
C8 C9 H9A . . 109.5 ?
C8 C9 H9B . . 109.5 ?
H9A C9 H9B . . 109.5 ?
C8 C9 H9C . . 109.5 ?
H9A C9 H9C . . 109.5 ?
H9B C9 H9C . . 109.5 ?

loop_
_geom_bond_atom_site_label_1
_geom_bond_atom_site_label_2
_geom_bond_site_symmetry_2
_geom_bond_distance
_geom_bond_publ_flag
C1 C2 . 1.376(3) ?
C1 C6 . 1.394(3) ?
C1 H1A . 0.9300 ?
N1 O1 . 1.212(3) ?
N1 O2 . 1.224(3) ?
N1 C2 . 1.479(3) ?
N2 O4 . 1.214(3) ?
N2 O3 . 1.214(3) ?
N2 C4 . 1.477(3) ?
C2 C3 . 1.379(4) ?
N3 C7 . 1.327(3) ?
N3 C8 . 1.454(3) ?
N3 H3A . 0.8600 ?
C3 C4 . 1.380(4) ?
C3 H3B . 0.9300 ?
C4 C5 . 1.375(3) ?
O5 C7 . 1.232(3) ?
C5 C6 . 1.392(3) ?
C5 H5A . 0.9300 ?
C6 C7 . 1.498(3) ?
C8 C9 . 1.494(4) ?
C8 H8A . 0.9700 ?
C8 H8B . 0.9700 ?
C9 H9A . 0.9600 ?
C9 H9B . 0.9600 ?
C9 H9C . 0.9600 ?

loop_
_geom_hbond_atom_site_label_D
_geom_hbond_atom_site_label_H
_geom_hbond_atom_site_label_A
_geom_hbond_site_symmetry_A
_geom_hbond_distance_DH
_geom_hbond_distance_HA
_geom_hbond_distance_DA
_geom_hbond_angle_DHA
_geom_hbond_publ_flag
N3 H3A O5 1_655 0.86 2.13 2.886(3) 146 yes

loop_
_geom_torsion_atom_site_label_1
_geom_torsion_atom_site_label_2
_geom_torsion_atom_site_label_3
_geom_torsion_atom_site_label_4
_geom_torsion_site_symmetry_1
_geom_torsion_site_symmetry_2
_geom_torsion_site_symmetry_3
_geom_torsion_site_symmetry_4
_geom_torsion
_geom_torsion_publ_flag
C6 C1 C2 C3 . . . . -1.3(4) ?
C6 C1 C2 N1 . . . . 179.3(2) ?
O1 N1 C2 C1 . . . . -170.8(3) ?
O2 N1 C2 C1 . . . . 8.0(4) ?
O1 N1 C2 C3 . . . . 9.8(4) ?
O2 N1 C2 C3 . . . . -171.4(2) ?
C1 C2 C3 C4 . . . . 0.9(4) ?
N1 C2 C3 C4 . . . . -179.6(2) ?
C2 C3 C4 C5 . . . . 0.4(4) ?
C2 C3 C4 N2 . . . . 179.7(2) ?
O4 N2 C4 C5 . . . . 4.5(3) ?
O3 N2 C4 C5 . . . . -177.4(2) ?
O4 N2 C4 C3 . . . . -174.8(2) ?
O3 N2 C4 C3 . . . . 3.2(3) ?
C3 C4 C5 C6 . . . . -1.3(4) ?
N2 C4 C5 C6 . . . . 179.42(19) ?
C4 C5 C6 C1 . . . . 0.9(3) ?
C4 C5 C6 C7 . . . . -176.8(2) ?
C2 C1 C6 C5 . . . . 0.3(3) ?
C2 C1 C6 C7 . . . . 178.2(2) ?
C8 N3 C7 O5 . . . . 3.0(4) ?
C8 N3 C7 C6 . . . . -177.4(2) ?
C5 C6 C7 O5 . . . . 147.8(2) ?
C1 C6 C7 O5 . . . . -30.0(3) ?
C5 C6 C7 N3 . . . . -31.9(3) ?
C1 C6 C7 N3 . . . . 150.3(2) ?
C7 N3 C8 C9 . . . . 90.0(3) ?

loop_
_cod_related_entry_id
_cod_related_entry_database
_cod_related_entry_code
1 ChemSpider 3795196
